data_2208423
loop_
_publ_author_name
'Ming-Li Liu'
'Jian-Min Dou'
'Da-Cheng Li'
'Da-Qi Wang'

_publ_section_title
;
 2'-Acetyl-2-hydroxynaphthohydrazide
;
_journal_coeditor_code SG6059
_journal_issue 3
_journal_name_full 'Acta Crystallographica Section E'
_journal_page_first o1009
_journal_page_last o1010
_journal_paper_doi 10.1107/S1600536806002285
_journal_volume 62
_journal_year 2006
_chemical_formula_iupac 'C13 H12 N2 O3'
_chemical_formula_moiety 'C13 H12 N2 O3'
_chemical_formula_sum 'C13 H12 N2 O3'
_chemical_formula_weight 244.25
_chemical_name_systematic
;
2'-Acetyl-2-hydroxynaphthohydrazide
;
_space_group_IT_number 14
_symmetry_cell_setting monoclinic
_symmetry_space_group_name_Hall '-P 2yn'
_symmetry_space_group_name_H-M 'P 1 21/n 1'
_atom_sites_solution_hydrogens geom
_atom_sites_solution_primary direct
_atom_sites_solution_secondary difmap
_audit_creation_method SHELXL97
_cell_angle_alpha 90.00
_cell_angle_beta 101.329(5)
_cell_angle_gamma 90.00
_cell_formula_units_Z 4
_cell_length_a 6.266(2)
_cell_length_b 22.987(8)
_cell_length_c 8.503(3)
_cell_measurement_reflns_used 1313
_cell_measurement_temperature 298(2)
_cell_measurement_theta_max 24.074
_cell_measurement_theta_min 2.598
_cell_volume 1200.9(7)
_computing_cell_refinement SMART
_computing_data_collection 'SMART (Siemens, 1996)'
_computing_data_reduction 'SAINT (Siemens, 1996)'
_computing_molecular_graphics 'SHELXTL (Sheldrick, 1997b)'
_computing_publication_material SHELXTL
_computing_structure_refinement 'SHELXL97 (Sheldrick, 1997a)'
_computing_structure_solution 'SHELXS97 (Sheldrick, 1997a)'
_diffrn_ambient_temperature 298(2)
_diffrn_measured_fraction_theta_full 0.970
_diffrn_measured_fraction_theta_max 0.970
_diffrn_measurement_device_type 'Siemens SMART CCD area-detector'
_diffrn_measurement_method '\f and \w'
_diffrn_radiation_monochromator graphite
_diffrn_radiation_source 'fine-focus sealed tube'
_diffrn_radiation_type MoK\a
_diffrn_radiation_wavelength 0.71073
_diffrn_reflns_av_R_equivalents 0.0434
_diffrn_reflns_av_sigmaI/netI 0.0690
_diffrn_reflns_limit_h_max 7
_diffrn_reflns_limit_h_min -8
_diffrn_reflns_limit_k_max 16
_diffrn_reflns_limit_k_min -30
_diffrn_reflns_limit_l_max 11
_diffrn_reflns_limit_l_min -10
_diffrn_reflns_number 7738
_diffrn_reflns_theta_full 28.39
_diffrn_reflns_theta_max 28.39
_diffrn_reflns_theta_min 2.60
_diffrn_standards_decay_% 0
_diffrn_standards_number 0
_exptl_absorpt_coefficient_mu 0.098
_exptl_absorpt_correction_T_max 0.9884
_exptl_absorpt_correction_T_min 0.9694
_exptl_absorpt_correction_type multi-scan
_exptl_absorpt_process_details '(SADABS; Sheldrick, 1996)'
_exptl_crystal_colour white
_exptl_crystal_density_diffrn 1.351
_exptl_crystal_density_method 'not measured'
_exptl_crystal_description needle
_exptl_crystal_F_000 512
_exptl_crystal_size_max 0.32
_exptl_crystal_size_mid 0.18
_exptl_crystal_size_min 0.12
_refine_diff_density_max 0.411
_refine_diff_density_min -0.223
_refine_ls_extinction_method none
_refine_ls_goodness_of_fit_ref 0.982
_refine_ls_hydrogen_treatment mixed
_refine_ls_matrix_type full
_refine_ls_number_parameters 176
_refine_ls_number_reflns 2934
_refine_ls_number_restraints 0
_refine_ls_restrained_S_all 0.982
_refine_ls_R_factor_all 0.1370
_refine_ls_R_factor_gt 0.0541
_refine_ls_shift/su_max 0.047
_refine_ls_shift/su_mean 0.001
_refine_ls_structure_factor_coef Fsqd
_refine_ls_weighting_details 'calc w = 1/[\s^2^(Fo^2^)+(0.079P)^2^] where P=(Fo^2^+2Fc^2^)/3'
_refine_ls_weighting_scheme calc
_refine_ls_wR_factor_gt 0.1356
_refine_ls_wR_factor_ref 0.1727
_reflns_number_gt 1283
_reflns_number_total 2934
_reflns_threshold_expression I>2\s(I)
_cod_data_source_file sg6059.cif
_cod_data_source_block I
_cod_original_sg_symbol_H-M 'P 21/n'
_cod_database_code 2208423
_cod_database_fobs_code 2208423

loop_
_symmetry_equiv_pos_as_xyz
'x, y, z'
'-x+1/2, y+1/2, -z+1/2'
'-x, -y, -z'
'x-1/2, -y-1/2, z-1/2'

loop_
_atom_site_type_symbol
_atom_site_label
_atom_site_fract_x
_atom_site_fract_y
_atom_site_fract_z
_atom_site_U_iso_or_equiv
_atom_site_adp_type
_atom_site_calc_flag
_atom_site_refinement_flags
_atom_site_occupancy
N N2 0.2466(3) 0.00993(9) 0.2198(2) 0.0463(6) Uani d . 1
O O3 -0.0894(3) 0.04576(7) 0.3333(2) 0.0510(5) Uani d . 1
N N1 0.4219(3) -0.02753(9) 0.2311(2) 0.0449(5) Uani d . 1
C C3 0.1907(3) 0.04474(10) 0.0934(3) 0.0374(5) Uani d . 1
C C6 -0.3053(4) 0.12221(10) 0.1955(3) 0.0421(6) Uani d . 1
H H6 -0.3940 0.1212 0.2712 0.051 Uiso calc R 1
C C4 0.0021(3) 0.08477(9) 0.0942(2) 0.0359(5) Uani d . 1
O O2 0.2901(3) 0.04441(8) -0.01718(19) 0.0541(5) Uani d . 1
C C1 0.4633(4) -0.06334(11) 0.3560(3) 0.0465(6) Uani d . 1
C C5 -0.1343(3) 0.08462(10) 0.2098(3) 0.0376(6) Uani d . 1
C C13 -0.0404(4) 0.12420(10) -0.0287(3) 0.0453(6) Uani d . 1
H H13 0.0488 0.1247 -0.1042 0.054 Uiso calc R 1
C C12 -0.2134(4) 0.16386(10) -0.0450(3) 0.0449(6) Uani d . 1
O O1 0.3459(3) -0.06341(9) 0.4566(2) 0.0749(7) Uani d . 1
C C7 -0.3507(4) 0.16258(10) 0.0689(3) 0.0426(6) Uani d . 1
C C8 -0.5263(4) 0.20211(11) 0.0500(3) 0.0571(7) Uani d . 1
H H8 -0.6209 0.2009 0.1217 0.069 Uiso calc R 1
C C2 0.6579(4) -0.10168(13) 0.3672(3) 0.0628(8) Uani d . 1
H H2A 0.7784 -0.0849 0.4404 0.094 Uiso calc R 1
H H2B 0.6944 -0.1054 0.2632 0.094 Uiso calc R 1
H H2C 0.6260 -0.1394 0.4053 0.094 Uiso calc R 1
C C11 -0.2537(4) 0.20553(13) -0.1694(4) 0.0669(8) Uani d . 1
H H11 -0.1634 0.2071 -0.2440 0.080 Uiso calc R 1
C C9 -0.5600(5) 0.24172(13) -0.0701(4) 0.0716(9) Uani d . 1
H H9 -0.6749 0.2679 -0.0787 0.086 Uiso calc R 1
C C10 -0.4229(5) 0.24347(14) -0.1815(4) 0.0807(10) Uani d . 1
H H10 -0.4474 0.2706 -0.2641 0.097 Uiso calc R 1
H H15 0.503(4) -0.0262(11) 0.145(3) 0.071(8) Uiso d . 1
H H16 0.165(4) 0.0054(10) 0.300(3) 0.065(8) Uiso d . 1
H H14 -0.190(4) 0.0504(11) 0.400(3) 0.074(9) Uiso d . 1

loop_
_atom_site_aniso_label
_atom_site_aniso_U_11
_atom_site_aniso_U_22
_atom_site_aniso_U_33
_atom_site_aniso_U_12
_atom_site_aniso_U_13
_atom_site_aniso_U_23
N2 0.0452(12) 0.0554(14) 0.0444(13) 0.0139(10) 0.0238(10) 0.0077(10)
O3 0.0507(10) 0.0645(12) 0.0453(10) 0.0121(9) 0.0279(9) 0.0113(9)
N1 0.0410(11) 0.0589(14) 0.0399(12) 0.0118(10) 0.0205(9) 0.0046(10)
C3 0.0333(12) 0.0433(14) 0.0388(13) -0.0038(10) 0.0149(10) -0.0036(11)
C6 0.0389(13) 0.0493(15) 0.0427(13) -0.0002(11) 0.0193(10) -0.0039(11)
C4 0.0337(12) 0.0387(14) 0.0382(13) -0.0020(10) 0.0143(10) -0.0041(10)
O2 0.0541(10) 0.0682(12) 0.0488(10) 0.0135(9) 0.0313(9) 0.0088(9)
C1 0.0482(15) 0.0564(17) 0.0394(13) 0.0094(12) 0.0193(12) 0.0034(12)
C5 0.0376(12) 0.0420(15) 0.0357(12) -0.0020(11) 0.0136(10) -0.0025(11)
C13 0.0440(14) 0.0530(16) 0.0439(14) -0.0005(12) 0.0214(11) 0.0028(12)
C12 0.0444(14) 0.0420(15) 0.0510(15) 0.0001(11) 0.0159(12) 0.0026(12)
O1 0.0855(14) 0.0943(16) 0.0599(12) 0.0286(12) 0.0506(11) 0.0233(10)
C7 0.0403(13) 0.0386(14) 0.0517(15) -0.0028(11) 0.0157(11) -0.0036(11)
C8 0.0522(16) 0.0540(18) 0.0699(18) 0.0062(13) 0.0237(14) 0.0000(14)
C2 0.0620(18) 0.076(2) 0.0546(17) 0.0224(15) 0.0218(14) 0.0117(14)
C11 0.0660(19) 0.068(2) 0.0745(19) 0.0140(16) 0.0339(15) 0.0249(16)
C9 0.0641(18) 0.064(2) 0.092(2) 0.0220(16) 0.0279(17) 0.0175(18)
C10 0.079(2) 0.074(2) 0.094(2) 0.0258(18) 0.0309(18) 0.0372(19)

loop_
_atom_type_symbol
_atom_type_description
_atom_type_scat_dispersion_real
_atom_type_scat_dispersion_imag
_atom_type_scat_source
C C 0.0033 0.0016 'International Tables Vol C Tables 4.2.6.8 and 6.1.1.4'
H H 0.0000 0.0000 'International Tables Vol C Tables 4.2.6.8 and 6.1.1.4'
O O 0.0106 0.0060 'International Tables Vol C Tables 4.2.6.8 and 6.1.1.4'
N N 0.0061 0.0033 'International Tables Vol C Tables 4.2.6.8 and 6.1.1.4'

loop_
_geom_angle_atom_site_label_1
_geom_angle_atom_site_label_2
_geom_angle_atom_site_label_3
_geom_angle
C3 N2 N1 120.61(19)
C3 N2 H16 124.1(15)
N1 N2 H16 114.9(15)
C5 O3 H14 109.4(17)
C1 N1 N2 117.95(19)
C1 N1 H15 124.9(15)
N2 N1 H15 117.2(15)
O2 C3 N2 121.6(2)
O2 C3 C4 121.8(2)
N2 C3 C4 116.61(19)
C5 C6 C7 121.5(2)
C5 C6 H6 119.2
C7 C6 H6 119.2
C13 C4 C5 118.4(2)
C13 C4 C3 115.98(19)
C5 C4 C3 125.6(2)
O1 C1 N1 120.4(2)
O1 C1 C2 123.1(2)
N1 C1 C2 116.5(2)
C6 C5 O3 121.5(2)
C6 C5 C4 120.3(2)
O3 C5 C4 118.14(19)
C4 C13 C12 122.4(2)
C4 C13 H13 118.8
C12 C13 H13 118.8
C13 C12 C11 122.4(2)
C13 C12 C7 118.7(2)
C11 C12 C7 118.9(2)
C6 C7 C8 123.1(2)
C6 C7 C12 118.6(2)
C8 C7 C12 118.3(2)
C9 C8 C7 121.4(2)
C9 C8 H8 119.3
C7 C8 H8 119.3
C1 C2 H2A 109.5
C1 C2 H2B 109.5
H2A C2 H2B 109.5
C1 C2 H2C 109.5
H2A C2 H2C 109.5
H2B C2 H2C 109.5
C10 C11 C12 120.9(3)
C10 C11 H11 119.6
C12 C11 H11 119.6
C8 C9 C10 120.3(3)
C8 C9 H9 119.8
C10 C9 H9 119.8
C11 C10 C9 120.2(3)
C11 C10 H10 119.9
C9 C10 H10 119.9

loop_
_geom_bond_atom_site_label_1
_geom_bond_atom_site_label_2
_geom_bond_distance
N2 C3 1.331(3)
N2 N1 1.384(3)
N2 H16 0.94(2)
O3 C5 1.366(3)
O3 H14 0.94(3)
N1 C1 1.328(3)
N1 H15 0.97(3)
C3 O2 1.226(2)
C3 C4 1.499(3)
C6 C5 1.363(3)
C6 C7 1.408(3)
C6 H6 0.9300
C4 C13 1.369(3)
C4 C5 1.424(3)
C1 O1 1.233(3)
C1 C2 1.492(3)
C13 C12 1.403(3)
C13 H13 0.9300
C12 C11 1.413(3)
C12 C7 1.415(3)
C7 C8 1.412(3)
C8 C9 1.354(4)
C8 H8 0.9300
C2 H2A 0.9600
C2 H2B 0.9600
C2 H2C 0.9600
C11 C10 1.361(4)
C11 H11 0.9300
C9 C10 1.399(4)
C9 H9 0.9300
C10 H10 0.9300

loop_
_geom_hbond_atom_site_label_D
_geom_hbond_atom_site_label_H
_geom_hbond_atom_site_label_A
_geom_hbond_site_symmetry_A
_geom_hbond_distance_DH
_geom_hbond_distance_HA
_geom_hbond_distance_DA
_geom_hbond_angle_DHA
N2 H16 O3 . 0.94(2) 1.91(2) 2.615(3) 130(2)
O3 H14 O1 3_556 0.94(3) 1.73(3) 2.658(3) 172(2)
N1 H15 O2 3_655 0.97(3) 1.90(3) 2.829(3) 161(2)

loop_
_cod_related_entry_id
_cod_related_entry_database
_cod_related_entry_code
1 ChemSpider 21126331
